data_7240026
loop_
_publ_author_name
'Zhao, Jing'
'Luan, Jian'
'Yu, Huixuan'
'Liu, Guocheng'
'Lin, Hongyan'
'Wang, Xiuli'
'Chen, Baokuan'

_publ_section_title
;
 Five naphthalene-amide-bridged Ni(ii) complexes: electrochemistry,
 bifunctional fluorescence responses, removal of contaminants and
 optimization by CVD
;
_journal_issue 8
_journal_name_full CrystEngComm
_journal_page_first 1330
_journal_page_last 1339
_journal_paper_doi 10.1039/C9CE01764J
_journal_volume 22
_journal_year 2020
_chemical_formula_sum 'C30 H32 N4 Ni O11 S'
_chemical_formula_weight 715.37
_space_group_IT_number 2
_space_group_name_Hall '-P 1'
_space_group_name_H-M_alt 'P -1'
_symmetry_cell_setting triclinic
_symmetry_space_group_name_H-M 'P -1'
_atom_sites_solution_hydrogens geom
_atom_sites_solution_primary direct
_atom_sites_solution_secondary difmap
_audit_creation_method SHELXL-97
_audit_update_record
;
2019-12-17 deposited with the CCDC.	2020-01-07 downloaded from the CCDC.
;
_cell_angle_alpha 61.507(2)
_cell_angle_beta 88.882(4)
_cell_angle_gamma 76.364(4)
_cell_formula_units_Z 2
_cell_length_a 11.428(2)
_cell_length_b 12.410(3)
_cell_length_c 12.769(3)
_cell_measurement_reflns_used 2414
_cell_measurement_temperature 296(2)
_cell_measurement_theta_max 25.00
_cell_measurement_theta_min 1.83
_cell_volume 1537.5(6)
_computing_cell_refinement 'SMART (Bruker, 2001)'
_computing_data_collection 'SMART (Bruker, 2001)'
_computing_data_reduction 'SAINT+ (Bruker, 1999)'
_computing_molecular_graphics 'PLATON (Spek, 2003)'
_computing_publication_material 'SHELXTL (1998)'
_computing_structure_refinement 'SHELXL-97 (Sheldrick, 1997)'
_computing_structure_solution 'SHELXS-97 (Sheldrick, 1990)'
_diffrn_ambient_temperature 296(2)
_diffrn_measured_fraction_theta_full 0.999
_diffrn_measured_fraction_theta_max 0.999
_diffrn_measurement_device_type 'CCD area detector'
_diffrn_measurement_method 'phi and omega scans'
_diffrn_radiation_monochromator graphite
_diffrn_radiation_source 'fine-focus sealed tube'
_diffrn_radiation_type MoK\a
_diffrn_radiation_wavelength 0.71073
_diffrn_reflns_av_R_equivalents 0.0291
_diffrn_reflns_av_sigmaI/netI 0.0584
_diffrn_reflns_limit_h_max 13
_diffrn_reflns_limit_h_min -7
_diffrn_reflns_limit_k_max 14
_diffrn_reflns_limit_k_min -14
_diffrn_reflns_limit_l_max 15
_diffrn_reflns_limit_l_min -15
_diffrn_reflns_number 8890
_diffrn_reflns_theta_full 25.00
_diffrn_reflns_theta_max 25.00
_diffrn_reflns_theta_min 1.83
_exptl_absorpt_coefficient_mu 0.768
_exptl_absorpt_correction_T_max 0.9203
_exptl_absorpt_correction_T_min 0.8935
_exptl_absorpt_correction_type multi-scan
_exptl_absorpt_process_details SADABS
_exptl_crystal_colour Green
_exptl_crystal_density_diffrn 1.545
_exptl_crystal_density_method 'not measured'
_exptl_crystal_description BLOCK
_exptl_crystal_F_000 744
_exptl_crystal_size_max 0.15
_exptl_crystal_size_mid 0.13
_exptl_crystal_size_min 0.11
_refine_diff_density_max 0.663
_refine_diff_density_min -0.665
_refine_diff_density_rms 0.084
_refine_ls_extinction_method none
_refine_ls_goodness_of_fit_ref 1.009
_refine_ls_hydrogen_treatment mixed
_refine_ls_matrix_type full
_refine_ls_number_parameters 424
_refine_ls_number_reflns 5424
_refine_ls_number_restraints 0
_refine_ls_restrained_S_all 1.009
_refine_ls_R_factor_all 0.0699
_refine_ls_R_factor_gt 0.0519
_refine_ls_shift/su_max 0.000
_refine_ls_shift/su_mean 0.000
_refine_ls_structure_factor_coef Fsqd
_refine_ls_weighting_details 'calc w=1/[\s^2^(Fo^2^)+(0.0872P)^2^+1.4363P] where P=(Fo^2^+2Fc^2^)/3'
_refine_ls_weighting_scheme calc
_refine_ls_wR_factor_gt 0.1491
_refine_ls_wR_factor_ref 0.1574
_reflns_number_gt 4189
_reflns_number_total 5424
_reflns_threshold_expression >2sigma(I)
_cod_data_source_file c9ce01764j2.cif
_cod_data_source_block 4
_cod_depositor_comments
;
The following automatic conversions were performed:

data item '_symmetry_cell_setting' value 'Triclinic' was changed to
'triclinic' in accordance with the
/home/data/users/saulius/crontab/automatic-downloads/current/RSC/lib/dictionaries/cif_core.dic
dictionary named 'cif_core.dic' version 2.4.2 last updated on
2011-04-26.

Automatic conversion script
Id: cif_fix_values 7556 2019-12-06 15:28:31Z antanas 

 Adding full bibliography for 7240025--7240029.cif.
;
_cod_original_cell_volume 1537.5(5)
_cod_database_code 7240026

loop_
_symmetry_equiv_pos_as_xyz
'x, y, z'
'-x, -y, -z'

loop_
_atom_site_label
_atom_site_type_symbol
_atom_site_fract_x
_atom_site_fract_y
_atom_site_fract_z
_atom_site_U_iso_or_equiv
_atom_site_adp_type
_atom_site_occupancy
_atom_site_symmetry_multiplicity
_atom_site_calc_flag
_atom_site_refinement_flags
_atom_site_disorder_assembly
_atom_site_disorder_group
Ni1 Ni -0.05384(4) 0.10103(4) 0.27304(4) 0.02347(17) Uani 1 1 d . . .
S1 S 0.35778(12) 0.04131(13) 0.06694(12) 0.0516(4) Uani 1 1 d . . .
O1 O -0.0384(2) -0.0075(3) 0.1926(2) 0.0306(6) Uani 1 1 d . . .
O1W O -0.0701(3) 0.1910(3) 0.3764(2) 0.0345(7) Uani 1 1 d . . .
H1WA H -0.0819 0.1471 0.4490 0.041 Uiso 1 1 d R . .
H1WB H -0.0899 0.2685 0.3592 0.041 Uiso 1 1 d R . .
N1 N 0.0398(3) 0.2317(3) 0.1577(3) 0.0282(8) Uani 1 1 d . . .
C1 C 0.0536(4) -0.0654(4) 0.1654(3) 0.0274(9) Uani 1 1 d . . .
O2 O 0.0507(3) -0.1489(3) 0.1384(3) 0.0397(8) Uani 1 1 d . . .
O2W O -0.1448(3) -0.0241(3) 0.4050(2) 0.0351(7) Uani 1 1 d . . .
H2WA H -0.1841 -0.0454 0.4659 0.042 Uiso 1 1 d R . .
H2WB H -0.1289 -0.0851 0.3894 0.042 Uiso 1 1 d R . .
N2 N -0.2228(3) 0.2103(3) 0.1682(3) 0.0285(8) Uani 1 1 d . . .
C2 C 0.2078(4) -0.0512(4) 0.3730(4) 0.0301(9) Uani 1 1 d . . .
O3W O 0.2445(3) 0.1197(3) -0.2252(3) 0.0544(9) Uani 1 1 d . . .
H3WA H 0.3049 0.0591 -0.2148 0.065 Uiso 1 1 d R . .
H3WB H 0.1837 0.0890 -0.2026 0.065 Uiso 1 1 d R . .
O3 O 0.0978(3) -0.0222(3) 0.3897(2) 0.0346(7) Uani 1 1 d . . .
C3 C 0.2389(4) -0.0225(4) 0.2491(3) 0.0290(9) Uani 1 1 d . . .
N3 N -0.2694(3) 0.3575(3) -0.2147(3) 0.0380(9) Uani 1 1 d . . .
H3A H -0.2055 0.2991 -0.2045 0.046 Uiso 1 1 calc R . .
O4W O 0.4791(3) 0.1773(3) 0.4334(3) 0.0487(9) Uani 1 1 d . . .
H4WA H 0.5528 0.1699 0.4514 0.058 Uiso 1 1 d R . .
H4WB H 0.4444 0.2560 0.3930 0.058 Uiso 1 1 d R . .
N4 N 0.1961(3) 0.3653(3) -0.2229(3) 0.0322(8) Uani 1 1 d . . .
H4B H 0.2350 0.2936 -0.2162 0.039 Uiso 1 1 calc R . .
O4 O 0.2903(3) -0.1031(4) 0.4560(3) 0.0541(10) Uani 1 1 d . . .
C4 C 0.3427(4) 0.0123(4) 0.2107(4) 0.0416(11) Uani 1 1 d . . .
H4A H 0.3988 0.0196 0.2572 0.050 Uiso 1 1 calc R . .
O5 O -0.3574(3) 0.5671(3) -0.3035(3) 0.0460(8) Uani 1 1 d . . .
C5 C 0.2276(4) 0.0002(4) 0.0587(4) 0.0409(11) Uani 1 1 d . . .
H5A H 0.1982 -0.0014 -0.0079 0.049 Uiso 1 1 calc R . .
O5W O 0.3885(3) 0.0141(3) 0.6316(3) 0.0556(9) Uani 1 1 d . . .
H5WA H 0.4193 0.0553 0.5680 0.067 Uiso 1 1 d R . .
H5WB H 0.4129 -0.0642 0.6520 0.067 Uiso 1 1 d R . .
O6 O 0.1949(3) 0.5668(3) -0.2824(3) 0.0488(9) Uani 1 1 d . . .
C6 C 0.1713(4) -0.0304(4) 0.1608(4) 0.0291(9) Uani 1 1 d . . .
C7 C -0.3151(4) 0.2575(4) 0.2127(4) 0.0377(11) Uani 1 1 d . . .
H7A H -0.3026 0.2451 0.2898 0.045 Uiso 1 1 calc R . .
C8 C -0.4270(5) 0.3233(5) 0.1500(4) 0.0559(15) Uani 1 1 d . . .
H8A H -0.4899 0.3524 0.1849 0.067 Uiso 1 1 calc R . .
C9 C -0.4452(4) 0.3458(5) 0.0334(4) 0.0491(13) Uani 1 1 d . . .
H9A H -0.5208 0.3904 -0.0107 0.059 Uiso 1 1 calc R . .
C10 C -0.3510(4) 0.3019(4) -0.0165(4) 0.0311(9) Uani 1 1 d . . .
C11 C -0.2425(4) 0.2326(4) 0.0550(4) 0.0316(9) Uani 1 1 d . . .
H11A H -0.1793 0.1993 0.0233 0.038 Uiso 1 1 calc R . .
C12 C -0.3683(4) 0.3227(4) -0.1438(4) 0.0361(10) Uani 1 1 d . . .
H12A H -0.3792 0.2454 -0.1390 0.043 Uiso 1 1 calc R . .
H12B H -0.4421 0.3889 -0.1850 0.043 Uiso 1 1 calc R . .
C13 C -0.2745(4) 0.4785(4) -0.2960(4) 0.0342(10) Uani 1 1 d . . .
C14 C -0.1759(4) 0.5034(4) -0.3771(4) 0.0359(10) Uani 1 1 d . . .
C15 C -0.1048(4) 0.4131(4) -0.3992(4) 0.0381(11) Uani 1 1 d . . .
H15A H -0.1190 0.3329 -0.3647 0.046 Uiso 1 1 calc R . .
C16 C -0.0093(4) 0.4385(4) -0.4739(4) 0.0350(10) Uani 1 1 d . . .
C17 C 0.0656(5) 0.3450(4) -0.4953(4) 0.0430(12) Uani 1 1 d . . .
H17A H 0.0533 0.2641 -0.4607 0.052 Uiso 1 1 calc R . .
C18 C 0.1566(4) 0.3731(4) -0.5670(4) 0.0400(11) Uani 1 1 d . . .
H18A H 0.2066 0.3102 -0.5794 0.048 Uiso 1 1 calc R . .
C19 C 0.1017(4) 0.2883(4) 0.1951(4) 0.0378(11) Uani 1 1 d . . .
H19A H 0.1021 0.2697 0.2748 0.045 Uiso 1 1 calc R . .
C20 C 0.1651(5) 0.3732(5) 0.1208(4) 0.0471(12) Uani 1 1 d . . .
H20A H 0.2091 0.4086 0.1507 0.057 Uiso 1 1 calc R . .
C21 C 0.1618(4) 0.4044(4) 0.0011(4) 0.0409(11) Uani 1 1 d . . .
H21A H 0.2010 0.4636 -0.0515 0.049 Uiso 1 1 calc R . .
C22 C 0.0995(4) 0.3460(4) -0.0387(3) 0.0287(9) Uani 1 1 d . . .
C23 C 0.0418(4) 0.2615(4) 0.0425(3) 0.0270(9) Uani 1 1 d . . .
H23A H 0.0007 0.2216 0.0154 0.032 Uiso 1 1 calc R . .
C24 C 0.0849(4) 0.3739(4) -0.1677(4) 0.0353(10) Uani 1 1 d . . .
H24A H 0.0439 0.3151 -0.1709 0.042 Uiso 1 1 calc R . .
H24B H 0.0327 0.4587 -0.2151 0.042 Uiso 1 1 calc R . .
C25 C 0.2391(4) 0.4669(4) -0.2840(4) 0.0317(10) Uani 1 1 d . . .
C26 C 0.3437(4) 0.4547(4) -0.3535(4) 0.0307(9) Uani 1 1 d . . .
C27 C 0.4149(4) 0.3345(4) -0.3349(4) 0.0345(10) Uani 1 1 d . . .
H27A H 0.3978 0.2602 -0.2769 0.041 Uiso 1 1 calc R . .
C28 C 0.5081(4) 0.3287(4) -0.4024(4) 0.0365(10) Uani 1 1 d . . .
H28A H 0.5543 0.2502 -0.3901 0.044 Uiso 1 1 calc R . .
C29 C 0.5345(4) 0.4401(4) -0.4901(4) 0.0306(9) Uani 1 1 d . . .
C30 C 0.6298(4) 0.4373(4) -0.5629(4) 0.0336(10) Uani 1 1 d . . .
H30A H 0.6749 0.3595 -0.5530 0.040 Uiso 1 1 calc R . .

loop_
_atom_site_aniso_label
_atom_site_aniso_U_11
_atom_site_aniso_U_22
_atom_site_aniso_U_33
_atom_site_aniso_U_23
_atom_site_aniso_U_13
_atom_site_aniso_U_12
Ni1 0.0278(3) 0.0234(3) 0.0197(3) -0.0118(2) 0.0044(2) -0.0046(2)
S1 0.0477(8) 0.0557(8) 0.0503(8) -0.0238(6) 0.0282(6) -0.0178(6)
O1 0.0308(15) 0.0339(15) 0.0355(16) -0.0237(14) 0.0079(12) -0.0083(13)
O1W 0.0548(19) 0.0276(15) 0.0239(14) -0.0153(12) 0.0116(13) -0.0099(14)
N1 0.0316(18) 0.0300(18) 0.0260(18) -0.0167(15) 0.0050(14) -0.0066(15)
C1 0.039(2) 0.023(2) 0.0163(19) -0.0084(16) -0.0004(16) -0.0026(18)
O2 0.0463(19) 0.0325(16) 0.0501(19) -0.0303(15) 0.0026(15) -0.0043(14)
O2W 0.0473(18) 0.0325(16) 0.0307(16) -0.0183(13) 0.0157(14) -0.0136(14)
N2 0.0307(19) 0.0276(18) 0.0259(18) -0.0133(15) 0.0043(14) -0.0047(15)
C2 0.032(2) 0.029(2) 0.030(2) -0.0163(18) 0.0013(18) -0.0049(18)
O3W 0.068(2) 0.060(2) 0.054(2) -0.0357(19) 0.0224(19) -0.033(2)
O3 0.0295(16) 0.0431(17) 0.0219(14) -0.0123(13) 0.0024(12) -0.0011(13)
C3 0.027(2) 0.027(2) 0.027(2) -0.0117(17) 0.0037(17) 0.0010(17)
N3 0.037(2) 0.040(2) 0.0304(19) -0.0179(17) 0.0010(16) 0.0047(17)
O4W 0.0391(18) 0.0399(18) 0.058(2) -0.0190(17) -0.0018(16) -0.0042(15)
N4 0.039(2) 0.0298(19) 0.0298(18) -0.0156(16) 0.0118(16) -0.0098(16)
O4 0.0381(19) 0.082(3) 0.0372(19) -0.0321(19) -0.0060(15) 0.0010(18)
C4 0.034(2) 0.045(3) 0.045(3) -0.022(2) 0.005(2) -0.008(2)
O5 0.0444(19) 0.0374(18) 0.0474(19) -0.0200(15) 0.0012(15) 0.0035(15)
C5 0.046(3) 0.043(3) 0.037(3) -0.024(2) 0.015(2) -0.008(2)
O5W 0.054(2) 0.055(2) 0.064(2) -0.0318(19) 0.0180(18) -0.0210(18)
O6 0.064(2) 0.0281(17) 0.055(2) -0.0210(15) 0.0317(18) -0.0148(16)
C6 0.033(2) 0.026(2) 0.029(2) -0.0160(18) 0.0086(17) -0.0031(17)
C7 0.045(3) 0.036(2) 0.028(2) -0.016(2) 0.006(2) -0.003(2)
C8 0.044(3) 0.061(3) 0.045(3) -0.024(3) 0.010(2) 0.011(3)
C9 0.034(3) 0.056(3) 0.043(3) -0.021(2) 0.001(2) 0.008(2)
C10 0.035(2) 0.028(2) 0.026(2) -0.0121(18) 0.0010(18) -0.0040(18)
C11 0.032(2) 0.035(2) 0.032(2) -0.0204(19) 0.0055(18) -0.0071(19)
C12 0.035(2) 0.040(2) 0.032(2) -0.018(2) -0.0017(19) -0.005(2)
C13 0.036(2) 0.038(2) 0.028(2) -0.020(2) -0.0058(18) 0.001(2)
C14 0.045(3) 0.038(2) 0.021(2) -0.0153(19) -0.0071(18) -0.002(2)
C15 0.049(3) 0.038(2) 0.029(2) -0.019(2) 0.000(2) -0.008(2)
C16 0.048(3) 0.029(2) 0.026(2) -0.0151(18) -0.0060(19) -0.002(2)
C17 0.059(3) 0.030(2) 0.043(3) -0.022(2) 0.000(2) -0.007(2)
C18 0.049(3) 0.037(3) 0.034(2) -0.020(2) -0.001(2) -0.003(2)
C19 0.050(3) 0.044(3) 0.029(2) -0.023(2) 0.009(2) -0.018(2)
C20 0.059(3) 0.061(3) 0.050(3) -0.040(3) 0.015(2) -0.038(3)
C21 0.050(3) 0.044(3) 0.034(2) -0.017(2) 0.013(2) -0.027(2)
C22 0.032(2) 0.032(2) 0.022(2) -0.0132(18) 0.0053(17) -0.0094(18)
C23 0.030(2) 0.026(2) 0.027(2) -0.0149(17) 0.0030(17) -0.0057(17)
C24 0.036(2) 0.043(3) 0.030(2) -0.016(2) 0.0104(19) -0.019(2)
C25 0.037(2) 0.032(2) 0.026(2) -0.0133(18) 0.0071(18) -0.0101(19)
C26 0.035(2) 0.036(2) 0.025(2) -0.0161(19) 0.0067(18) -0.0152(19)
C27 0.044(3) 0.029(2) 0.031(2) -0.0136(19) 0.0095(19) -0.013(2)
C28 0.043(3) 0.029(2) 0.035(2) -0.0141(19) 0.009(2) -0.008(2)
C29 0.036(2) 0.025(2) 0.031(2) -0.0142(18) 0.0009(18) -0.0087(18)
C30 0.037(2) 0.034(2) 0.033(2) -0.019(2) 0.0068(19) -0.0091(19)

loop_
_atom_type_symbol
_atom_type_description
_atom_type_scat_dispersion_real
_atom_type_scat_dispersion_imag
_atom_type_scat_source
C C 0.0033 0.0016 'International Tables Vol C Tables 4.2.6.8 and 6.1.1.4'
H H 0.0000 0.0000 'International Tables Vol C Tables 4.2.6.8 and 6.1.1.4'
N N 0.0061 0.0033 'International Tables Vol C Tables 4.2.6.8 and 6.1.1.4'
O O 0.0106 0.0060 'International Tables Vol C Tables 4.2.6.8 and 6.1.1.4'
S S 0.1246 0.1234 'International Tables Vol C Tables 4.2.6.8 and 6.1.1.4'
Ni Ni 0.3393 1.1124 'International Tables Vol C Tables 4.2.6.8 and 6.1.1.4'

loop_
_geom_angle_atom_site_label_1
_geom_angle_atom_site_label_2
_geom_angle_atom_site_label_3
_geom_angle
_geom_angle_site_symmetry_1
_geom_angle_site_symmetry_3
_geom_angle_publ_flag
O1 Ni1 O3 90.19(12) . . ?
O1 Ni1 O1W 172.49(11) . . ?
O3 Ni1 O1W 85.62(12) . . ?
O1 Ni1 N1 98.50(12) . . ?
O3 Ni1 N1 94.44(12) . . ?
O1W Ni1 N1 88.05(12) . . ?
O1 Ni1 N2 88.55(12) . . ?
O3 Ni1 N2 172.30(12) . . ?
O1W Ni1 N2 94.77(12) . . ?
N1 Ni1 N2 93.26(13) . . ?
O1 Ni1 O2W 88.05(11) . . ?
O3 Ni1 O2W 83.20(11) . . ?
O1W Ni1 O2W 85.28(11) . . ?
N1 Ni1 O2W 173.07(12) . . ?
N2 Ni1 O2W 89.16(12) . . ?
C5 S1 C4 91.8(2) . . ?
C1 O1 Ni1 131.4(3) . . ?
C23 N1 C19 116.3(4) . . ?
C23 N1 Ni1 121.4(3) . . ?
C19 N1 Ni1 122.3(3) . . ?
O2 C1 O1 123.0(4) . . ?
O2 C1 C6 117.4(4) . . ?
O1 C1 C6 119.6(3) . . ?
C7 N2 C11 117.2(4) . . ?
C7 N2 Ni1 121.2(3) . . ?
C11 N2 Ni1 121.6(3) . . ?
O4 C2 O3 121.8(4) . . ?
O4 C2 C3 119.0(4) . . ?
O3 C2 C3 119.1(4) . . ?
C2 O3 Ni1 131.9(3) . . ?
C4 C3 C6 112.3(4) . . ?
C4 C3 C2 120.6(4) . . ?
C6 C3 C2 127.1(4) . . ?
C13 N3 C12 122.0(4) . . ?
C25 N4 C24 121.1(4) . . ?
C3 C4 S1 112.1(4) . . ?
C6 C5 S1 112.4(4) . . ?
C5 C6 C3 111.4(4) . . ?
C5 C6 C1 118.4(4) . . ?
C3 C6 C1 130.2(3) . . ?
N2 C7 C8 123.0(4) . . ?
C7 C8 C9 118.9(4) . . ?
C10 C9 C8 119.6(4) . . ?
C9 C10 C11 117.4(4) . . ?
C9 C10 C12 121.1(4) . . ?
C11 C10 C12 121.5(4) . . ?
N2 C11 C10 123.9(4) . . ?
N3 C12 C10 114.8(4) . . ?
O5 C13 N3 121.2(4) . . ?
O5 C13 C14 120.6(4) . . ?
N3 C13 C14 118.1(4) . . ?
C15 C14 C18 119.0(4) . 2_564 ?
C15 C14 C13 122.9(4) . . ?
C18 C14 C13 118.1(4) 2_564 . ?
C14 C15 C16 121.6(4) . . ?
C17 C16 C16 120.2(5) . 2_564 ?
C17 C16 C15 121.9(4) . . ?
C16 C16 C15 117.9(5) 2_564 . ?
C18 C17 C16 120.0(4) . . ?
C17 C18 C14 121.1(4) . 2_564 ?
N1 C19 C20 123.1(4) . . ?
C19 C20 C21 118.8(4) . . ?
C22 C21 C20 118.8(4) . . ?
C23 C22 C21 117.8(4) . . ?
C23 C22 C24 117.6(4) . . ?
C21 C22 C24 124.6(4) . . ?
N1 C23 C22 125.2(4) . . ?
N4 C24 C22 115.6(4) . . ?
O6 C25 N4 121.1(4) . . ?
O6 C25 C26 121.3(4) . . ?
N4 C25 C26 117.6(4) . . ?
C30 C26 C27 119.7(4) 2_664 . ?
C30 C26 C25 118.0(4) 2_664 . ?
C27 C26 C25 122.3(4) . . ?
C28 C27 C26 120.0(4) . . ?
C27 C28 C29 120.4(4) . . ?
C28 C29 C29 120.6(5) . 2_664 ?
C28 C29 C30 121.7(4) . . ?
C29 C29 C30 117.7(5) 2_664 . ?
C26 C30 C29 121.6(4) 2_664 . ?

loop_
_geom_bond_atom_site_label_1
_geom_bond_atom_site_label_2
_geom_bond_distance
_geom_bond_site_symmetry_2
_geom_bond_publ_flag
Ni1 O1 2.026(3) . ?
Ni1 O3 2.058(3) . ?
Ni1 O1W 2.079(3) . ?
Ni1 N1 2.104(3) . ?
Ni1 N2 2.120(3) . ?
Ni1 O2W 2.128(3) . ?
S1 C5 1.703(5) . ?
S1 C4 1.707(5) . ?
O1 C1 1.269(5) . ?
N1 C23 1.335(5) . ?
N1 C19 1.336(6) . ?
C1 O2 1.247(5) . ?
C1 C6 1.499(6) . ?
N2 C7 1.335(5) . ?
N2 C11 1.347(5) . ?
C2 O4 1.236(5) . ?
C2 O3 1.267(5) . ?
C2 C3 1.502(5) . ?
C3 C4 1.360(6) . ?
C3 C6 1.433(6) . ?
N3 C13 1.344(6) . ?
N3 C12 1.450(5) . ?
N4 C25 1.333(5) . ?
N4 C24 1.448(5) . ?
O5 C13 1.236(5) . ?
C5 C6 1.368(6) . ?
O6 C25 1.234(5) . ?
C7 C8 1.366(7) . ?
C8 C9 1.388(7) . ?
C9 C10 1.375(6) . ?
C10 C11 1.379(6) . ?
C10 C12 1.528(6) . ?
C13 C14 1.501(6) . ?
C14 C15 1.364(6) . ?
C14 C18 1.420(6) 2_564 ?
C15 C16 1.427(6) . ?
C16 C17 1.407(6) . ?
C16 C16 1.413(9) 2_564 ?
C17 C18 1.367(7) . ?
C18 C14 1.420(6) 2_564 ?
C19 C20 1.384(6) . ?
C20 C21 1.384(6) . ?
C21 C22 1.378(6) . ?
C22 C23 1.369(6) . ?
C22 C24 1.517(5) . ?
C25 C26 1.496(6) . ?
C26 C30 1.357(6) 2_664 ?
C26 C27 1.429(6) . ?
C27 C28 1.368(6) . ?
C28 C29 1.401(6) . ?
C29 C29 1.411(8) 2_664 ?
C29 C30 1.423(6) . ?
C30 C26 1.357(6) 2_664 ?
